data_7117822
loop_
_publ_author_name
'Marina Fukawa'
'Takayuki Sato'
'Yoshio Kabe'

_publ_section_title
;
 A hydrogen bonded molecular capsule versus a 3D network of tripodal
 organopolysilanols
;
_journal_name_full Chem.Commun.
_journal_page_first 14746
_journal_paper_doi 10.1039/C5cc04515K
_journal_volume 51
_journal_year 2015
_chemical_formula_moiety 'C21 H42 Si3'
_chemical_formula_sum 'C21 H42 Si3'
_chemical_formula_weight 378.82
_chemical_melting_point 332
_chemical_name_common tris(dimethylsilylmethyl)triethylbenzene
_chemical_name_systematic
;
 ?
;
_space_group_IT_number 14
_symmetry_cell_setting monoclinic
_symmetry_space_group_name_Hall '-P 2yn'
_symmetry_space_group_name_H-M 'P 1 21/n 1'
_atom_sites_solution_hydrogens geom
_atom_sites_solution_primary direct
_atom_sites_solution_secondary difmap
_audit_creation_method SHELXL-97
_audit_update_record
;
2015-07-02 deposited with the CCDC.
2015-08-10 downloaded from the CCDC.
;
_cell_angle_alpha 90.00
_cell_angle_beta 105.992(2)
_cell_angle_gamma 90.00
_cell_formula_units_Z 4
_cell_length_a 8.5296(13)
_cell_length_b 22.691(3)
_cell_length_c 13.414(2)
_cell_measurement_reflns_used 6980
_cell_measurement_temperature 120(2)
_cell_measurement_theta_max 27.4816
_cell_measurement_theta_min 3.0653
_cell_volume 2495.7(6)
_computing_cell_refinement 'CrystalClear (Rigaku Inc., 2008)'
_computing_data_collection 'CrystalClear (Rigaku Inc., 2008)'
_computing_data_reduction 'CrystalClear (Rigaku Inc., 2008)'
_computing_molecular_graphics 'Ortep-3 for Windows (Farrugia, 1997)'
_computing_publication_material 'WinGX publication routines (Farrugia, 1999)'
_computing_structure_refinement 'SHELXL-97 (Sheldrick, 1997)'
_computing_structure_solution 'SHELXS-86 (Sheldrick, 1986)'
_diffrn_ambient_temperature 120(2)
_diffrn_measured_fraction_theta_full 0.992
_diffrn_measured_fraction_theta_max 0.992
_diffrn_measurement_device_type
;
'Saturn724+ (4x4 bin mode)'
;
_diffrn_radiation_monochromator graphite
_diffrn_radiation_source 'fine-focus sealed tube'
_diffrn_radiation_type MoK\a
_diffrn_radiation_wavelength 0.71073
_diffrn_reflns_av_R_equivalents 0.1054
_diffrn_reflns_av_sigmaI/netI 0.0678
_diffrn_reflns_limit_h_max 10
_diffrn_reflns_limit_h_min -11
_diffrn_reflns_limit_k_max 26
_diffrn_reflns_limit_k_min -29
_diffrn_reflns_limit_l_max 17
_diffrn_reflns_limit_l_min -17
_diffrn_reflns_number 19840
_diffrn_reflns_theta_full 27.48
_diffrn_reflns_theta_max 27.48
_diffrn_reflns_theta_min 3.12
_exptl_absorpt_coefficient_mu 0.192
_exptl_absorpt_correction_type none
_exptl_crystal_colour colorless
_exptl_crystal_density_diffrn 1.008
_exptl_crystal_density_method 'not measured'
_exptl_crystal_description granule
_exptl_crystal_F_000 840
_exptl_crystal_size_max 0.36
_exptl_crystal_size_mid 0.25
_exptl_crystal_size_min 0.12
_refine_diff_density_max 0.757
_refine_diff_density_min -0.449
_refine_diff_density_rms 0.060
_refine_ls_extinction_method none
_refine_ls_goodness_of_fit_ref 1.063
_refine_ls_hydrogen_treatment mixed
_refine_ls_matrix_type full
_refine_ls_number_parameters 238
_refine_ls_number_reflns 5674
_refine_ls_number_restraints 0
_refine_ls_restrained_S_all 1.063
_refine_ls_R_factor_all 0.0601
_refine_ls_R_factor_gt 0.0523
_refine_ls_shift/su_max 0.001
_refine_ls_shift/su_mean 0.000
_refine_ls_structure_factor_coef Fsqd
_refine_ls_weighting_details 'calc w=1/[\s^2^(Fo^2^)+(0.0475P)^2^+1.3353P] where P=(Fo^2^+2Fc^2^)/3'
_refine_ls_weighting_scheme calc
_refine_ls_wR_factor_gt 0.1258
_refine_ls_wR_factor_ref 0.1325
_reflns_number_gt 4979
_reflns_number_total 5674
_reflns_threshold_expression >2sigma(I)
_cod_data_source_file c5cc04515k2.cif.txt
_cod_data_source_block Et3C6(CH2SiMe2H)3_2a
_cod_original_cell_volume 2495.7(7)
_cod_original_sg_symbol_H-M P21/n
_cod_database_code 7117822

loop_
_symmetry_equiv_pos_as_xyz
'x, y, z'
'-x+1/2, y+1/2, -z+1/2'
'-x, -y, -z'
'x-1/2, -y-1/2, z-1/2'

loop_
_atom_site_label
_atom_site_type_symbol
_atom_site_fract_x
_atom_site_fract_y
_atom_site_fract_z
_atom_site_U_iso_or_equiv
_atom_site_adp_type
_atom_site_occupancy
_atom_site_symmetry_multiplicity
_atom_site_calc_flag
_atom_site_refinement_flags
_atom_site_disorder_assembly
_atom_site_disorder_group
C4 C 0.74482(19) 0.38904(7) 0.68105(11) 0.0165(3) Uani 1 1 d . . .
C5 C 0.82250(18) 0.33426(7) 0.68606(11) 0.0160(3) Uani 1 1 d . . .
C6 C 0.75553(19) 0.28423(7) 0.72129(11) 0.0161(3) Uani 1 1 d . . .
C7 C 0.61664(19) 0.29014(7) 0.75800(11) 0.0166(3) Uani 1 1 d . . .
C8 C 0.54514(19) 0.34576(7) 0.75886(12) 0.0174(3) Uani 1 1 d . . .
C9 C 0.60584(19) 0.39502(7) 0.71792(12) 0.0176(3) Uani 1 1 d . . .
C10 C 0.8081(2) 0.44185(7) 0.63396(13) 0.0199(3) Uani 1 1 d . . .
H10A H 0.7153 0.4664 0.6006 0.024 Uiso 1 1 calc R . .
H10B H 0.8540 0.4274 0.5800 0.024 Uiso 1 1 calc R . .
C11 C 0.9111(3) 0.51342(13) 0.84142(18) 0.0513(7) Uani 1 1 d . . .
H11A H 1.0006 0.5346 0.8861 0.077 Uiso 1 1 calc R . .
H11B H 0.8878 0.4792 0.8770 0.077 Uiso 1 1 calc R . .
H11C H 0.8166 0.5384 0.8227 0.077 Uiso 1 1 calc R . .
C12 C 0.9947(3) 0.55581(10) 0.64568(19) 0.0462(6) Uani 1 1 d . . .
H12A H 0.8983 0.5798 0.6304 0.069 Uiso 1 1 calc R . .
H12B H 1.0145 0.5429 0.5821 0.069 Uiso 1 1 calc R . .
H12C H 1.0862 0.5784 0.6849 0.069 Uiso 1 1 calc R . .
C13 C 0.8312(2) 0.22397(7) 0.71854(12) 0.0193(3) Uani 1 1 d . . .
H13A H 0.8789 0.2230 0.6607 0.023 Uiso 1 1 calc R . .
H13B H 0.7449 0.1947 0.7051 0.023 Uiso 1 1 calc R . .
C14 C 1.0391(3) 0.12247(10) 0.8287(2) 0.0532(7) Uani 1 1 d . . .
H14A H 1.1212 0.1103 0.8897 0.080 Uiso 1 1 calc R . .
H14B H 1.0781 0.1165 0.7688 0.080 Uiso 1 1 calc R . .
H14C H 0.9419 0.0997 0.8219 0.080 Uiso 1 1 calc R . .
C15 C 0.9320(3) 0.21453(15) 0.96005(17) 0.0628(8) Uani 1 1 d . . .
H15A H 0.8440 0.1885 0.9617 0.094 Uiso 1 1 calc R . .
H15B H 0.8973 0.2547 0.9619 0.094 Uiso 1 1 calc R . .
H15C H 1.0233 0.2070 1.0190 0.094 Uiso 1 1 calc R . .
C16 C 0.4036(2) 0.35287(8) 0.80609(13) 0.0221(3) Uani 1 1 d . . .
H16A H 0.3373 0.3175 0.7925 0.027 Uiso 1 1 calc R . .
H16B H 0.3362 0.3855 0.7722 0.027 Uiso 1 1 calc R . .
C17 C 0.6287(4) 0.42513(13) 0.98851(19) 0.0602(8) Uani 1 1 d . . .
H17A H 0.5853 0.4619 0.9573 0.090 Uiso 1 1 calc R . .
H17B H 0.7214 0.4143 0.9651 0.090 Uiso 1 1 calc R . .
H17C H 0.6615 0.4293 1.0626 0.090 Uiso 1 1 calc R . .
C18 C 0.2848(3) 0.38458(13) 0.9934(2) 0.0554(7) Uani 1 1 d . . .
H18A H 0.3146 0.3883 1.0675 0.083 Uiso 1 1 calc R . .
H18B H 0.2059 0.3536 0.9723 0.083 Uiso 1 1 calc R . .
H18C H 0.2388 0.4210 0.9623 0.083 Uiso 1 1 calc R . .
C19 C 0.97579(19) 0.32840(7) 0.65021(12) 0.0198(3) Uani 1 1 d . . .
H19A H 1.0426 0.2970 0.6893 0.024 Uiso 1 1 calc R . .
H19B H 1.0376 0.3647 0.6657 0.024 Uiso 1 1 calc R . .
C20 C 0.9424(2) 0.31519(9) 0.53411(14) 0.0279(4) Uani 1 1 d . . .
H20A H 0.8833 0.2788 0.5182 0.042 Uiso 1 1 calc R . .
H20B H 1.0440 0.3119 0.5168 0.042 Uiso 1 1 calc R . .
H20C H 0.8790 0.3466 0.4947 0.042 Uiso 1 1 calc R . .
C21 C 0.5380(2) 0.23619(8) 0.79092(13) 0.0217(3) Uani 1 1 d . . .
H21A H 0.4926 0.2468 0.8473 0.026 Uiso 1 1 calc R . .
H21B H 0.6207 0.2063 0.8164 0.026 Uiso 1 1 calc R . .
C22 C 0.4025(2) 0.21061(9) 0.70127(15) 0.0302(4) Uani 1 1 d . . .
H22A H 0.3248 0.2409 0.6723 0.045 Uiso 1 1 calc R . .
H22B H 0.3489 0.1791 0.7267 0.045 Uiso 1 1 calc R . .
H22C H 0.4491 0.1958 0.6487 0.045 Uiso 1 1 calc R . .
C23 C 0.5150(2) 0.45325(8) 0.70624(13) 0.0224(3) Uani 1 1 d . . .
H23A H 0.5905 0.4853 0.7071 0.027 Uiso 1 1 calc R . .
H23B H 0.4691 0.4586 0.7643 0.027 Uiso 1 1 calc R . .
C24 C 0.3775(2) 0.45500(9) 0.60436(15) 0.0301(4) Uani 1 1 d . . .
H24A H 0.4233 0.4514 0.5468 0.045 Uiso 1 1 calc R . .
H24B H 0.3200 0.4917 0.5995 0.045 Uiso 1 1 calc R . .
H24C H 0.3034 0.4230 0.6031 0.045 Uiso 1 1 calc R . .
Si1 Si 0.96554(6) 0.49037(2) 0.72276(4) 0.02271(13) Uani 1 1 d . . .
Si2 Si 0.99271(6) 0.20185(2) 0.83968(4) 0.02355(14) Uani 1 1 d . . .
Si3 Si 0.46903(7) 0.36671(2) 0.95070(4) 0.02959(15) Uani 1 1 d . . .
H3 H 0.549(3) 0.3155(10) 1.0042(17) 0.036(6) Uiso 1 1 d . . .
H1 H 1.118(3) 0.4598(10) 0.7503(17) 0.041(6) Uiso 1 1 d . . .
H2 H 1.138(3) 0.2350(10) 0.8478(16) 0.036(6) Uiso 1 1 d . . .

loop_
_atom_site_aniso_label
_atom_site_aniso_U_11
_atom_site_aniso_U_22
_atom_site_aniso_U_33
_atom_site_aniso_U_23
_atom_site_aniso_U_13
_atom_site_aniso_U_12
C4 0.0126(7) 0.0199(8) 0.0158(7) 0.0007(6) 0.0019(6) -0.0010(6)
C5 0.0106(7) 0.0220(8) 0.0142(7) -0.0011(6) 0.0013(5) -0.0003(6)
C6 0.0124(7) 0.0195(8) 0.0149(7) -0.0003(6) 0.0014(6) 0.0012(6)
C7 0.0143(7) 0.0199(8) 0.0151(7) 0.0013(6) 0.0029(6) -0.0007(6)
C8 0.0127(7) 0.0224(8) 0.0169(7) 0.0005(6) 0.0039(6) 0.0004(6)
C9 0.0128(7) 0.0197(8) 0.0195(7) 0.0003(6) 0.0033(6) 0.0016(6)
C10 0.0181(8) 0.0194(8) 0.0229(8) 0.0024(6) 0.0072(6) -0.0004(6)
C11 0.0359(12) 0.0813(19) 0.0393(12) -0.0280(12) 0.0150(10) -0.0160(12)
C12 0.0455(13) 0.0320(11) 0.0581(14) 0.0064(10) 0.0091(11) -0.0132(10)
C13 0.0182(8) 0.0190(8) 0.0206(8) -0.0010(6) 0.0055(6) 0.0018(6)
C14 0.0422(14) 0.0274(11) 0.0759(18) 0.0049(11) -0.0076(12) 0.0102(10)
C15 0.0447(14) 0.113(2) 0.0250(11) 0.0049(13) 0.0010(10) 0.0344(15)
C16 0.0152(8) 0.0235(8) 0.0308(9) 0.0035(7) 0.0116(7) 0.0021(6)
C17 0.081(2) 0.0630(17) 0.0365(12) -0.0099(11) 0.0161(13) -0.0312(15)
C18 0.0625(17) 0.0674(17) 0.0515(14) 0.0158(12) 0.0411(13) 0.0262(13)
C19 0.0123(7) 0.0236(8) 0.0243(8) -0.0007(6) 0.0062(6) -0.0004(6)
C20 0.0293(9) 0.0314(9) 0.0281(9) -0.0041(7) 0.0164(8) -0.0011(8)
C21 0.0206(8) 0.0221(8) 0.0244(8) 0.0034(6) 0.0094(7) 0.0001(6)
C22 0.0263(10) 0.0292(9) 0.0355(10) 0.0020(8) 0.0091(8) -0.0084(8)
C23 0.0184(8) 0.0213(8) 0.0297(9) 0.0032(7) 0.0103(7) 0.0035(6)
C24 0.0215(9) 0.0315(10) 0.0362(10) 0.0098(8) 0.0059(8) 0.0077(7)
Si1 0.0171(2) 0.0227(3) 0.0295(3) -0.00205(18) 0.0083(2) -0.00289(17)
Si2 0.0185(2) 0.0229(3) 0.0271(3) 0.00295(18) 0.00269(19) 0.00471(18)
Si3 0.0338(3) 0.0310(3) 0.0293(3) -0.0010(2) 0.0176(2) -0.0005(2)

loop_
_atom_type_symbol
_atom_type_description
_atom_type_scat_dispersion_real
_atom_type_scat_dispersion_imag
_atom_type_scat_source
C C 0.0033 0.0016 'International Tables Vol C Tables 4.2.6.8 and 6.1.1.4'
H H 0.0000 0.0000 'International Tables Vol C Tables 4.2.6.8 and 6.1.1.4'
Si Si 0.0817 0.0704 'International Tables Vol C Tables 4.2.6.8 and 6.1.1.4'

loop_
_geom_angle_atom_site_label_1
_geom_angle_atom_site_label_2
_geom_angle_atom_site_label_3
_geom_angle
_geom_angle_site_symmetry_1
_geom_angle_site_symmetry_3
C5 C4 C9 120.01(14) . .
C5 C4 C10 120.10(14) . .
C9 C4 C10 119.88(14) . .
C4 C5 C6 120.04(14) . .
C4 C5 C19 119.96(14) . .
C6 C5 C19 119.97(14) . .
C7 C6 C5 119.86(14) . .
C7 C6 C13 119.91(14) . .
C5 C6 C13 120.22(14) . .
C8 C7 C6 119.84(14) . .
C8 C7 C21 119.66(14) . .
C6 C7 C21 120.41(14) . .
C7 C8 C9 120.29(14) . .
C7 C8 C16 119.75(14) . .
C9 C8 C16 119.95(14) . .
C8 C9 C4 119.73(14) . .
C8 C9 C23 119.99(14) . .
C4 C9 C23 120.13(14) . .
C4 C10 Si1 118.05(11) . .
C6 C13 Si2 115.69(11) . .
C8 C16 Si3 113.69(12) . .
C5 C19 C20 113.80(13) . .
C7 C21 C22 112.02(14) . .
C9 C23 C24 110.92(15) . .
C11 Si1 C12 110.79(13) . .
C11 Si1 C10 113.86(9) . .
C12 Si1 C10 107.18(9) . .
C15 Si2 C14 109.69(15) . .
C15 Si2 C13 113.41(9) . .
C14 Si2 C13 108.09(10) . .
C18 Si3 C17 112.12(14) . .
C18 Si3 C16 108.45(11) . .
C17 Si3 C16 112.55(9) . .

loop_
_geom_bond_atom_site_label_1
_geom_bond_atom_site_label_2
_geom_bond_distance
_geom_bond_site_symmetry_2
C4 C5 1.401(2) .
C4 C9 1.411(2) .
C4 C10 1.521(2) .
C5 C6 1.410(2) .
C5 C19 1.518(2) .
C6 C7 1.409(2) .
C6 C13 1.517(2) .
C7 C8 1.403(2) .
C7 C21 1.519(2) .
C8 C9 1.406(2) .
C8 C16 1.519(2) .
C9 C23 1.518(2) .
C10 Si1 1.8848(17) .
C11 Si1 1.852(2) .
C12 Si1 1.865(2) .
C13 Si2 1.8860(17) .
C14 Si2 1.859(2) .
C15 Si2 1.849(2) .
C16 Si3 1.8910(18) .
C17 Si3 1.868(3) .
C18 Si3 1.859(2) .
C19 C20 1.533(2) .
C21 C22 1.534(3) .
C23 C24 1.537(3) .

loop_
_geom_torsion_atom_site_label_1
_geom_torsion_atom_site_label_2
_geom_torsion_atom_site_label_3
_geom_torsion_atom_site_label_4
_geom_torsion
_geom_torsion_site_symmetry_1
_geom_torsion_site_symmetry_2
_geom_torsion_site_symmetry_3
_geom_torsion_site_symmetry_4
C9 C4 C5 C6 4.4(2) . . . .
C10 C4 C5 C6 -174.45(14) . . . .
C9 C4 C5 C19 -177.65(14) . . . .
C10 C4 C5 C19 3.5(2) . . . .
C4 C5 C6 C7 -4.3(2) . . . .
C19 C5 C6 C7 177.74(14) . . . .
C4 C5 C6 C13 174.96(14) . . . .
C19 C5 C6 C13 -3.0(2) . . . .
C5 C6 C7 C8 0.3(2) . . . .
C13 C6 C7 C8 -178.92(14) . . . .
C5 C6 C7 C21 176.80(14) . . . .
C13 C6 C7 C21 -2.4(2) . . . .
C6 C7 C8 C9 3.6(2) . . . .
C21 C7 C8 C9 -172.96(14) . . . .
C6 C7 C8 C16 -175.28(14) . . . .
C21 C7 C8 C16 8.2(2) . . . .
C7 C8 C9 C4 -3.5(2) . . . .
C16 C8 C9 C4 175.37(14) . . . .
C7 C8 C9 C23 172.06(15) . . . .
C16 C8 C9 C23 -9.1(2) . . . .
C5 C4 C9 C8 -0.5(2) . . . .
C10 C4 C9 C8 178.32(14) . . . .
C5 C4 C9 C23 -176.03(14) . . . .
C10 C4 C9 C23 2.8(2) . . . .
C5 C4 C10 Si1 -90.51(16) . . . .
C9 C4 C10 Si1 90.68(16) . . . .
C7 C6 C13 Si2 -89.48(16) . . . .
C5 C6 C13 Si2 91.30(16) . . . .
C7 C8 C16 Si3 86.56(17) . . . .
C9 C8 C16 Si3 -92.29(16) . . . .
C4 C5 C19 C20 -87.82(18) . . . .
C6 C5 C19 C20 90.18(18) . . . .
C8 C7 C21 C22 84.74(19) . . . .
C6 C7 C21 C22 -91.76(18) . . . .
C8 C9 C23 C24 -84.09(19) . . . .
C4 C9 C23 C24 91.43(18) . . . .
C4 C10 Si1 C11 -49.31(17) . . . .
C4 C10 Si1 C12 -172.19(14) . . . .
C6 C13 Si2 C15 47.64(18) . . . .
C6 C13 Si2 C14 169.48(14) . . . .
C8 C16 Si3 C18 172.32(14) . . . .
C8 C16 Si3 C17 47.68(18) . . . .
